data_7110567
loop_
_publ_author_name
'Clegg, William'
'Liddle, Stephen T.'
'Davies, Robert P.'
'Dunbar, Lorraine'
'Feeder, Neil'
'Snaith, Ronald'
'Wheatley, Andrew E. H.'
'Mulvey, Robert E.'

_publ_section_title
;
 Lithiated organophosphorus enamines: a new synthetic approach and the
 first crystal structures
;
_journal_issue 15
_journal_name_full 'Chemical Communications'
_journal_page_first 1401
_journal_paper_doi 10.1039/a903175h
_journal_year 1999
_chemical_formula_sum 'C32 H40 Li2 N2 O2 P2'
_chemical_formula_weight 560.48
_chemical_name_systematic
;
 ?
;
_space_group_IT_number 14
_symmetry_cell_setting monoclinic
_symmetry_space_group_name_Hall '-P 2yn'
_symmetry_space_group_name_H-M 'P 1 21/n 1'
_atom_sites_solution_hydrogens geom
_atom_sites_solution_primary direct
_atom_sites_solution_secondary difmap
_audit_creation_method SHELXL-97
_cell_angle_alpha 90.00
_cell_angle_beta 98.782(3)
_cell_angle_gamma 90.00
_cell_formula_units_Z 4
_cell_length_a 12.6829(17)
_cell_length_b 10.2903(14)
_cell_length_c 24.527(3)
_cell_measurement_reflns_used 7308
_cell_measurement_temperature 160(2)
_cell_measurement_theta_max 27.96
_cell_measurement_theta_min 2.56
_cell_volume 3163.5(7)
_computing_cell_refinement 'local programs'
_computing_data_collection 'Siemens SMART'
_computing_data_reduction 'Siemens SAINT'
_computing_molecular_graphics 'Siemens SHELXTL'
_computing_publication_material 'SHELXTL and local programs'
_computing_structure_refinement 'Siemens SHELXTL'
_computing_structure_solution 'Siemens SHELXTL'
_diffrn_ambient_temperature 160(2)
_diffrn_measured_fraction_theta_full 0.940
_diffrn_measured_fraction_theta_max 0.940
_diffrn_measurement_device_type 'Siemens SMART CCD diffractometer'
_diffrn_measurement_method '\w rotation with narrow frames'
_diffrn_radiation_monochromator graphite
_diffrn_radiation_source 'fine-focus sealed tube'
_diffrn_radiation_type MoK\a
_diffrn_radiation_wavelength 0.71073
_diffrn_reflns_av_R_equivalents 0.0733
_diffrn_reflns_av_sigmaI/netI 0.0917
_diffrn_reflns_limit_h_max 15
_diffrn_reflns_limit_h_min -14
_diffrn_reflns_limit_k_max 12
_diffrn_reflns_limit_k_min -10
_diffrn_reflns_limit_l_max 29
_diffrn_reflns_limit_l_min -29
_diffrn_reflns_number 16008
_diffrn_reflns_theta_full 25.00
_diffrn_reflns_theta_max 25.00
_diffrn_reflns_theta_min 1.71
_diffrn_standards_decay_% 0
_diffrn_standards_number 0
_exptl_absorpt_coefficient_mu 0.167
_exptl_absorpt_correction_T_max 1.0000
_exptl_absorpt_correction_T_min 0.6166
_exptl_absorpt_correction_type empirical
_exptl_crystal_colour yellow
_exptl_crystal_density_diffrn 1.177
_exptl_crystal_density_method 'not measured'
_exptl_crystal_description block
_exptl_crystal_F_000 1192
_exptl_crystal_size_max 0.44
_exptl_crystal_size_mid 0.38
_exptl_crystal_size_min 0.28
_refine_diff_density_max 0.687
_refine_diff_density_min -0.347
_refine_diff_density_rms 0.090
_refine_ls_extinction_method none
_refine_ls_goodness_of_fit_ref 1.078
_refine_ls_hydrogen_treatment mixed
_refine_ls_matrix_type full
_refine_ls_number_parameters 365
_refine_ls_number_reflns 5560
_refine_ls_number_restraints 0
_refine_ls_restrained_S_all 1.078
_refine_ls_R_factor_all 0.1500
_refine_ls_R_factor_gt 0.1039
_refine_ls_shift/su_max 0.004
_refine_ls_shift/su_mean 0.001
_refine_ls_structure_factor_coef Fsqd
_refine_ls_weighting_details 'w=1/[\s^2^(Fo^2^)+(0.1110P)^2^+15.4235P] where P=(Fo^2^+2Fc^2^)/3'
_refine_ls_weighting_scheme calc
_refine_ls_wR_factor_gt 0.2926
_refine_ls_wR_factor_ref 0.3095
_reflns_number_gt 3437
_reflns_number_total 5560
_reflns_threshold_expression >2sigma(I)
_cod_data_source_file 903175hsup1.cif
_cod_data_source_block rs96
_cod_depositor_comments
;
The following automatic conversions were performed:

'_refine_ls_weighting_scheme' value 'calc
w=1/[\s^2^(Fo^2^)+(0.1110P)^2^+15.4235P] where P=(Fo^2^+2Fc^2^)/3'
was changed to 'calc'. New tag '_refine_ls_weighting_details' was
created. The value of the new tag was set to
'w=1/[\s^2^(Fo^2^)+(0.1110P)^2^+15.4235P] where P=(Fo^2^+2Fc^2^)/3'.

Automatic conversion script
Id: cif_fix_values 3143 2015-03-26 13:38:13Z robertas 
;
_cod_original_sg_symbol_H-M P2(1)/n
_cod_database_code 7110567

loop_
_symmetry_equiv_pos_as_xyz
'x, y, z'
'-x+1/2, y+1/2, -z+1/2'
'-x, -y, -z'
'x-1/2, -y-1/2, z-1/2'

loop_
_atom_site_label
_atom_site_type_symbol
_atom_site_fract_x
_atom_site_fract_y
_atom_site_fract_z
_atom_site_U_iso_or_equiv
_atom_site_adp_type
_atom_site_occupancy
_atom_site_calc_flag
_atom_site_refinement_flags
Li1 Li 0.9051(9) 1.1736(12) 0.1096(5) 0.043(3) Uani 1 d .
Li2 Li 0.9517(9) 0.9446(11) 0.0374(4) 0.038(3) Uani 1 d .
P1 P 0.85663(13) 0.86090(19) 0.11623(7) 0.0362(5) Uani 1 d .
O1 O 0.8646(3) 1.0008(5) 0.09604(18) 0.0389(11) Uani 1 d .
C1 C 0.9279(5) 0.8478(8) 0.1864(3) 0.0428(19) Uani 1 d .
C2 C 0.9797(6) 0.9546(10) 0.2125(3) 0.061(2) Uani 1 d .
H2 H 0.9776 1.0357 0.1939 0.073 Uiso 1 calc R
C3 C 1.0346(7) 0.9434(13) 0.2656(4) 0.078(3) Uani 1 d .
H3 H 1.0712 1.0164 0.2831 0.093 Uiso 1 calc R
C4 C 1.0362(8) 0.8272(16) 0.2930(4) 0.093(4) Uani 1 d .
H4 H 1.0707 0.8206 0.3301 0.111 Uiso 1 calc R
C5 C 0.9884(8) 0.7219(13) 0.2670(4) 0.081(3) Uani 1 d .
H5 H 0.9921 0.6409 0.2857 0.098 Uiso 1 calc R
C6 C 0.9344(6) 0.7297(10) 0.2137(3) 0.065(3) Uani 1 d .
H6 H 0.9020 0.6546 0.1959 0.078 Uiso 1 calc R
C7 C 0.7153(5) 0.8388(7) 0.1222(3) 0.0397(17) Uani 1 d .
C8 C 0.6754(6) 0.7154(9) 0.1285(3) 0.054(2) Uani 1 d .
H8 H 0.7225 0.6432 0.1307 0.065 Uiso 1 calc R
C9 C 0.5683(7) 0.6942(10) 0.1316(3) 0.063(2) Uani 1 d .
H9 H 0.5426 0.6085 0.1352 0.076 Uiso 1 calc R
C10 C 0.5005(6) 0.7975(11) 0.1295(3) 0.064(3) Uani 1 d .
H10 H 0.4274 0.7840 0.1323 0.077 Uiso 1 calc R
C11 C 0.5385(6) 0.9235(11) 0.1230(3) 0.064(3) Uani 1 d .
H11 H 0.4913 0.9957 0.1207 0.077 Uiso 1 calc R
C12 C 0.6454(6) 0.9416(8) 0.1199(3) 0.0492(19) Uani 1 d .
H12 H 0.6713 1.0273 0.1162 0.059 Uiso 1 calc R
C13 C 0.9064(6) 0.7491(7) 0.0767(3) 0.0397(17) Uani 1 d .
H13A H 0.8529 0.6952 0.0533 0.048 Uiso 1 calc R
H13B H 0.9671 0.6973 0.0955 0.048 Uiso 1 calc R
P2 P 1.14615(13) 1.11802(19) 0.08906(7) 0.0372(5) Uani 1 d .
O2 O 1.0853(3) 1.0427(5) 0.04074(17) 0.0384(11) Uani 1 d .
C14 C 1.2611(5) 1.1925(8) 0.0641(3) 0.0408(17) Uani 1 d .
C15 C 1.2819(6) 1.3272(8) 0.0724(4) 0.057(2) Uani 1 d .
H15 H 1.2359 1.3790 0.0906 0.068 Uiso 1 calc R
C16 C 1.3686(7) 1.3826(9) 0.0541(4) 0.065(2) Uani 1 d .
H16 H 1.3825 1.4724 0.0608 0.078 Uiso 1 calc R
C17 C 1.4348(6) 1.3132(9) 0.0268(3) 0.055(2) Uani 1 d .
H17 H 1.4935 1.3540 0.0139 0.067 Uiso 1 calc R
C18 C 1.4159(7) 1.1845(10) 0.0182(4) 0.066(2) Uani 1 d .
H18 H 1.4625 1.1340 -0.0002 0.079 Uiso 1 calc R
C19 C 1.3288(6) 1.1269(9) 0.0360(4) 0.059(2) Uani 1 d .
H19 H 1.3158 1.0374 0.0284 0.070 Uiso 1 calc R
C20 C 1.2057(5) 1.0007(8) 0.1398(3) 0.0390(17) Uani 1 d .
C21 C 1.2740(5) 1.0406(9) 0.1876(3) 0.052(2) Uani 1 d .
H21 H 1.2913 1.1299 0.1930 0.062 Uiso 1 calc R
C22 C 1.3158(6) 0.9509(12) 0.2267(3) 0.069(3) Uani 1 d .
H22 H 1.3628 0.9783 0.2586 0.083 Uiso 1 calc R
C23 C 1.2886(7) 0.8185(12) 0.2195(3) 0.068(3) Uani 1 d .
H23 H 1.3169 0.7565 0.2465 0.081 Uiso 1 calc R
C24 C 1.2223(6) 0.7804(10) 0.1740(4) 0.063(2) Uani 1 d .
H24 H 1.2032 0.6913 0.1696 0.075 Uiso 1 calc R
C25 C 1.1813(5) 0.8688(8) 0.1333(3) 0.0475(19) Uani 1 d .
H25 H 1.1365 0.8393 0.1010 0.057 Uiso 1 calc R
C26 C 1.0732(5) 1.2241(8) 0.1218(3) 0.0466(19) Uani 1 d .
H26A H 1.0816 1.3129 0.1076 0.056 Uiso 1 calc R
H26B H 1.1010 1.2241 0.1618 0.056 Uiso 1 calc R
N1 N 0.8263(5) 1.2777(7) 0.1698(2) 0.0496(17) Uani 1 d .
N2 N 0.8196(5) 1.3033(6) 0.0488(2) 0.0454(15) Uani 1 d .
C27 C 0.8993(7) 1.3757(10) 0.1957(4) 0.077(3) Uani 1 d .
H27A H 0.8618 1.4328 0.2183 0.115 Uiso 1 calc R
H27B H 0.9264 1.4271 0.1672 0.115 Uiso 1 calc R
H27C H 0.9590 1.3333 0.2191 0.115 Uiso 1 calc R
C28 C 0.7841(7) 1.2060(10) 0.2129(3) 0.067(2) Uani 1 d .
H28A H 0.8430 1.1647 0.2373 0.100 Uiso 1 calc R
H28B H 0.7345 1.1391 0.1961 0.100 Uiso 1 calc R
H28C H 0.7465 1.2659 0.2343 0.100 Uiso 1 calc R
C29 C 0.7361(6) 1.3386(9) 0.1325(3) 0.057(2) Uani 1 d .
H29A H 0.6803 1.2722 0.1217 0.068 Uiso 1 calc R
H29B H 0.7047 1.4080 0.1528 0.068 Uiso 1 calc R
C30 C 0.7683(6) 1.3947(8) 0.0820(3) 0.055(2) Uani 1 d .
H30A H 0.7041 1.4308 0.0589 0.066 Uiso 1 calc R
H30B H 0.8179 1.4678 0.0928 0.066 Uiso 1 calc R
C31 C 0.8863(7) 1.3724(8) 0.0135(3) 0.058(2) Uani 1 d .
H31A H 0.9254 1.3089 -0.0055 0.087 Uiso 1 calc R
H31B H 0.9371 1.4290 0.0365 0.087 Uiso 1 calc R
H31C H 0.8405 1.4250 -0.0138 0.087 Uiso 1 calc R
C32 C 0.7410(6) 1.2243(8) 0.0143(3) 0.053(2) Uani 1 d .
H32A H 0.6977 1.1771 0.0376 0.080 Uiso 1 calc R
H32B H 0.7776 1.1621 -0.0066 0.080 Uiso 1 calc R
H32C H 0.6949 1.2805 -0.0114 0.080 Uiso 1 calc R

loop_
_atom_site_aniso_label
_atom_site_aniso_U_11
_atom_site_aniso_U_22
_atom_site_aniso_U_33
_atom_site_aniso_U_23
_atom_site_aniso_U_13
_atom_site_aniso_U_12
Li1 0.035(6) 0.048(8) 0.047(6) -0.006(6) 0.009(5) 0.003(5)
Li2 0.040(6) 0.039(7) 0.037(6) 0.004(5) 0.010(5) 0.000(5)
P1 0.0327(9) 0.0449(12) 0.0322(9) 0.0056(8) 0.0087(7) -0.0009(8)
O1 0.040(3) 0.038(3) 0.040(2) 0.003(2) 0.010(2) -0.001(2)
C1 0.028(3) 0.070(6) 0.032(3) 0.004(4) 0.011(3) 0.004(4)
C2 0.048(5) 0.087(7) 0.046(4) -0.006(5) 0.003(4) 0.014(5)
C3 0.062(6) 0.120(10) 0.048(5) -0.012(6) 0.001(4) 0.020(6)
C4 0.050(6) 0.186(14) 0.041(5) 0.013(7) 0.005(4) 0.039(7)
C5 0.057(6) 0.133(10) 0.056(6) 0.039(6) 0.015(5) 0.018(6)
C6 0.040(4) 0.095(8) 0.058(5) 0.031(5) 0.003(4) 0.009(4)
C7 0.038(4) 0.049(5) 0.033(3) 0.005(3) 0.010(3) 0.000(3)
C8 0.045(4) 0.064(6) 0.055(5) 0.018(4) 0.013(4) -0.006(4)
C9 0.062(5) 0.071(7) 0.058(5) 0.010(5) 0.017(4) -0.019(5)
C10 0.032(4) 0.108(8) 0.054(5) 0.000(5) 0.012(3) -0.004(5)
C11 0.038(4) 0.095(8) 0.061(5) -0.004(5) 0.011(4) 0.013(5)
C12 0.042(4) 0.059(5) 0.047(4) -0.001(4) 0.007(3) 0.002(4)
C13 0.045(4) 0.035(4) 0.040(4) 0.004(3) 0.009(3) 0.002(3)
P2 0.0288(9) 0.0478(12) 0.0337(9) -0.0016(8) 0.0003(7) -0.0033(8)
O2 0.033(2) 0.048(3) 0.033(2) 0.004(2) 0.0015(19) -0.006(2)
C14 0.030(3) 0.049(5) 0.039(4) -0.001(3) -0.007(3) -0.009(3)
C15 0.041(4) 0.050(6) 0.076(6) 0.000(4) -0.002(4) -0.001(4)
C16 0.062(5) 0.038(5) 0.089(6) 0.008(5) -0.010(5) -0.012(4)
C17 0.046(5) 0.066(6) 0.054(5) 0.014(4) 0.007(4) -0.009(4)
C18 0.059(5) 0.067(7) 0.076(6) -0.009(5) 0.026(4) -0.014(5)
C19 0.054(5) 0.046(5) 0.079(6) -0.010(4) 0.024(4) -0.014(4)
C20 0.026(3) 0.061(5) 0.031(3) 0.002(3) 0.007(3) -0.001(3)
C21 0.034(4) 0.078(6) 0.041(4) 0.004(4) 0.002(3) 0.003(4)
C22 0.043(5) 0.126(10) 0.036(4) 0.003(5) -0.003(3) 0.010(5)
C23 0.052(5) 0.103(8) 0.048(5) 0.033(5) 0.010(4) 0.017(5)
C24 0.038(4) 0.077(7) 0.073(6) 0.026(5) 0.007(4) 0.006(4)
C25 0.034(4) 0.066(6) 0.043(4) 0.012(4) 0.007(3) 0.004(4)
C26 0.033(4) 0.062(5) 0.045(4) -0.007(4) 0.007(3) 0.001(3)
N1 0.045(4) 0.071(5) 0.035(3) -0.013(3) 0.015(3) 0.000(3)
N2 0.043(3) 0.052(4) 0.041(3) -0.003(3) 0.007(3) -0.002(3)
C27 0.069(6) 0.089(8) 0.074(6) -0.032(6) 0.019(5) -0.009(6)
C28 0.066(6) 0.087(7) 0.051(5) -0.005(5) 0.019(4) 0.009(5)
C29 0.051(5) 0.057(6) 0.066(5) -0.004(4) 0.021(4) 0.002(4)
C30 0.052(5) 0.051(5) 0.065(5) -0.008(4) 0.018(4) 0.001(4)
C31 0.070(5) 0.050(5) 0.059(5) 0.004(4) 0.024(4) -0.007(4)
C32 0.046(4) 0.060(6) 0.052(4) -0.001(4) -0.002(3) -0.001(4)

loop_
_atom_type_symbol
_atom_type_description
_atom_type_scat_dispersion_real
_atom_type_scat_dispersion_imag
_atom_type_scat_source
C C 0.0033 0.0016 'International Tables Vol C Tables 4.2.6.8 and 6.1.1.4'
H H 0.0000 0.0000 'International Tables Vol C Tables 4.2.6.8 and 6.1.1.4'
Li Li -0.0003 0.0001 'International Tables Vol C Tables 4.2.6.8 and 6.1.1.4'
N N 0.0061 0.0033 'International Tables Vol C Tables 4.2.6.8 and 6.1.1.4'
O O 0.0106 0.0060 'International Tables Vol C Tables 4.2.6.8 and 6.1.1.4'
P P 0.1023 0.0942 'International Tables Vol C Tables 4.2.6.8 and 6.1.1.4'

loop_
_geom_angle_atom_site_label_1
_geom_angle_atom_site_label_2
_geom_angle_atom_site_label_3
_geom_angle
_geom_angle_site_symmetry_1
_geom_angle_site_symmetry_3
O1 Li1 N2 111.7(6) . .
O1 Li1 C26 119.4(6) . .
N2 Li1 C26 109.0(6) . .
O1 Li1 N1 116.5(6) . .
N2 Li1 N1 86.0(5) . .
C26 Li1 N1 109.3(6) . .
O1 Li1 Li2 40.1(3) . .
N2 Li1 Li2 101.4(5) . .
C26 Li1 Li2 89.5(5) . .
N1 Li1 Li2 156.6(6) . .
O2 Li2 O2 94.8(5) 3_775 .
O2 Li2 O1 128.1(6) 3_775 .
O2 Li2 O1 112.6(6) . .
O2 Li2 C13 115.8(6) 3_775 .
O2 Li2 C13 133.6(6) . .
O1 Li2 C13 76.0(4) . .
O2 Li2 P1 134.9(6) 3_775 .
O2 Li2 P1 129.8(5) . .
O1 Li2 P1 36.4(2) . .
C13 Li2 P1 39.8(2) . .
O2 Li2 Li2 48.3(4) 3_775 3_775
O2 Li2 Li2 46.5(4) . 3_775
O1 Li2 Li2 137.5(8) . 3_775
C13 Li2 Li2 146.4(8) . 3_775
P1 Li2 Li2 173.6(8) . 3_775
O2 Li2 Li1 119.3(6) 3_775 .
O2 Li2 Li1 79.8(4) . .
O1 Li2 Li1 36.4(3) . .
C13 Li2 Li1 110.0(5) . .
P1 Li2 Li1 70.7(3) . .
Li2 Li2 Li1 102.9(6) 3_775 .
O1 P1 C13 114.0(3) . .
O1 P1 C1 109.1(3) . .
C13 P1 C1 108.5(3) . .
O1 P1 C7 104.8(3) . .
C13 P1 C7 114.6(3) . .
C1 P1 C7 105.4(3) . .
O1 P1 Li2 51.8(3) . .
C13 P1 Li2 62.5(4) . .
C1 P1 Li2 120.8(3) . .
C7 P1 Li2 132.5(3) . .
P1 O1 Li1 150.2(5) . .
P1 O1 Li2 91.8(4) . .
Li1 O1 Li2 103.5(5) . .
C6 C1 C2 119.0(7) . .
C6 C1 P1 120.4(6) . .
C2 C1 P1 120.6(6) . .
C3 C2 C1 120.2(9) . .
C4 C3 C2 120.1(11) . .
C5 C4 C3 119.7(9) . .
C4 C5 C6 121.4(11) . .
C5 C6 C1 119.5(10) . .
C12 C7 C8 117.7(7) . .
C12 C7 P1 122.2(6) . .
C8 C7 P1 120.1(6) . .
C7 C8 C9 121.9(8) . .
C10 C9 C8 119.5(9) . .
C9 C10 C11 120.0(7) . .
C12 C11 C10 119.3(8) . .
C7 C12 C11 121.7(8) . .
P1 C13 Li2 77.7(4) . .
O2 P2 C26 116.4(3) . .
O2 P2 C20 107.6(3) . .
C26 P2 C20 107.6(3) . .
O2 P2 C14 106.7(3) . .
C26 P2 C14 113.9(4) . .
C20 P2 C14 103.8(3) . .
P2 O2 Li2 139.8(5) . 3_775
P2 O2 Li2 128.7(4) . .
Li2 O2 Li2 85.2(5) 3_775 .
C19 C14 C15 116.0(7) . .
C19 C14 P2 123.9(6) . .
C15 C14 P2 120.0(6) . .
C16 C15 C14 119.9(8) . .
C17 C16 C15 122.0(8) . .
C16 C17 C18 119.0(8) . .
C17 C18 C19 120.0(8) . .
C14 C19 C18 123.0(8) . .
C25 C20 C21 118.4(7) . .
C25 C20 P2 120.5(5) . .
C21 C20 P2 121.1(6) . .
C22 C21 C20 120.5(9) . .
C21 C22 C23 119.9(8) . .
C24 C23 C22 119.7(8) . .
C23 C24 C25 121.3(9) . .
C24 C25 C20 120.1(7) . .
P2 C26 Li1 111.9(5) . .
C27 N1 C28 108.3(7) . .
C27 N1 C29 110.9(7) . .
C28 N1 C29 109.0(6) . .
C27 N1 Li1 108.1(6) . .
C28 N1 Li1 119.9(6) . .
C29 N1 Li1 100.3(5) . .
C32 N2 C30 111.2(6) . .
C32 N2 C31 109.2(6) . .
C30 N2 C31 111.0(6) . .
C32 N2 Li1 106.5(6) . .
C30 N2 Li1 103.4(5) . .
C31 N2 Li1 115.3(6) . .
C30 C29 N1 113.2(6) . .
N2 C30 C29 114.7(7) . .

loop_
_geom_bond_atom_site_label_1
_geom_bond_atom_site_label_2
_geom_bond_distance
_geom_bond_site_symmetry_2
Li1 O1 1.866(13) .
Li1 N2 2.165(14) .
Li1 C26 2.171(13) .
Li1 N1 2.185(12) .
Li1 Li2 3.058(16) .
Li2 O2 1.907(11) 3_775
Li2 O2 1.963(12) .
Li2 O1 2.026(12) .
Li2 C13 2.340(13) .
Li2 P1 2.577(11) .
Li2 Li2 2.62(2) 3_775
P1 O1 1.531(5) .
P1 C13 1.687(7) .
P1 C1 1.823(7) .
P1 C7 1.834(7) .
C1 C6 1.383(11) .
C1 C2 1.386(12) .
C2 C3 1.385(11) .
C3 C4 1.370(16) .
C4 C5 1.352(16) .
C5 C6 1.382(12) .
C7 C12 1.377(10) .
C7 C8 1.384(11) .
C8 C9 1.389(11) .
C9 C10 1.363(13) .
C10 C11 1.401(13) .
C11 C12 1.381(11) .
P2 O2 1.524(5) .
P2 C26 1.708(7) .
P2 C20 1.813(7) .
P2 C14 1.833(7) .
O2 Li2 1.907(11) 3_775
C14 C19 1.359(11) .
C14 C15 1.420(11) .
C15 C16 1.372(12) .
C16 C17 1.355(12) .
C17 C18 1.356(13) .
C18 C19 1.383(11) .
C20 C25 1.396(11) .
C20 C21 1.410(9) .
C21 C22 1.377(12) .
C22 C23 1.410(14) .
C23 C24 1.349(13) .
C24 C25 1.392(11) .
N1 C27 1.448(11) .
N1 C28 1.457(10) .
N1 C29 1.489(10) .
N2 C32 1.453(9) .
N2 C30 1.461(9) .
N2 C31 1.482(9) .
C29 C30 1.478(11) .
